data_1504505
loop_
_publ_author_name
'Kang, Youn K.'
'Deria, Pravas'
'Carroll, Patrick J.'
'Therien, Michael J.'

_publ_section_title
;
 Synthesis of water-soluble poly(p-phenyleneethynylene) in neat water
 under aerobic conditions via Suzuki-Miyaura polycondensation using a
 diborylethyne synthon.
;
_journal_issue 7
_journal_name_full 'Organic letters'
_journal_page_first 1341
_journal_page_last 1344
_journal_paper_doi 10.1021/ol702758f
_journal_volume 10
_journal_year 2008
_chemical_formula_sum 'C14 H24 B2 O4'
_chemical_formula_weight 277.95
_space_group_IT_number 2
_symmetry_cell_setting triclinic
_symmetry_Int_Tables_number 2
_symmetry_space_group_name_Hall '-P 1'
_symmetry_space_group_name_H-M 'P -1'
_atom_sites_solution_hydrogens geom
_atom_sites_solution_primary direct
_atom_sites_solution_secondary difmap
_audit_creation_method SHELXL
_cell_angle_alpha 88.469(6)
_cell_angle_beta 88.440(6)
_cell_angle_gamma 62.600(4)
_cell_formula_units_Z 4
_cell_length_a 11.9801(15)
_cell_length_b 12.2674(15)
_cell_length_c 12.5151(15)
_cell_measurement_temperature 143(1)
_cell_volume 1632.1(4)
_computing_structure_refinement 'SHELXL-93 (Sheldrick, 1993)'
_computing_structure_solution 'SIR92 (Altomare, 1993)'
_diffrn_ambient_temperature 143(2)
_diffrn_measurement_device 'CCD area detector'
_diffrn_measurement_device_type 'Rigaku Mercury'
_diffrn_measurement_method 'phi oscillations'
_diffrn_radiation_monochromator graphite
_diffrn_radiation_source 'rotating anode'
_diffrn_radiation_type MoK\a
_diffrn_radiation_wavelength 0.71069
_diffrn_reflns_av_R_equivalents 0.0000
_diffrn_reflns_av_sigmaI/netI 0.0076
_diffrn_reflns_limit_h_max 14
_diffrn_reflns_limit_h_min -14
_diffrn_reflns_limit_k_max 14
_diffrn_reflns_limit_k_min -14
_diffrn_reflns_limit_l_max 14
_diffrn_reflns_limit_l_min -14
_diffrn_reflns_number 11057
_diffrn_reflns_theta_max 25.04
_diffrn_reflns_theta_min 2.51
_exptl_absorpt_coefficient_mu 0.078
_exptl_absorpt_correction_type none
_exptl_crystal_density_diffrn 1.131
_exptl_crystal_F_000 600
_exptl_crystal_size_max 0.42
_exptl_crystal_size_mid 0.26
_exptl_crystal_size_min 0.24
_refine_diff_density_max 0.378
_refine_diff_density_min -0.259
_refine_diff_density_rms 0.068
_refine_ls_extinction_method none
_refine_ls_goodness_of_fit_all 1.190
_refine_ls_goodness_of_fit_obs 1.197
_refine_ls_hydrogen_treatment refall
_refine_ls_matrix_type full
_refine_ls_number_parameters 364
_refine_ls_number_reflns 11057
_refine_ls_number_restraints 0
_refine_ls_restrained_S_all 1.190
_refine_ls_restrained_S_obs 1.197
_refine_ls_R_factor_all 0.0763
_refine_ls_R_factor_obs 0.0717
_refine_ls_shift/esd_max 0.000
_refine_ls_shift/esd_mean 0.000
_refine_ls_structure_factor_coef Fsqd
_refine_ls_weighting_details 'w=1/[\s^2^(Fo^2^)+(0.1066P)^2^+1.1454P] where P=(Fo^2^+2Fc^2^)/3'
_refine_ls_weighting_scheme calc
_refine_ls_wR_factor_all 0.2204
_refine_ls_wR_factor_obs 0.2139
_reflns_number_observed 10307
_reflns_number_total 11057
_reflns_observed_criterion >2sigma(I)
_cod_data_source_file ol702758f-file004.cif
_cod_data_source_block shelxl
_cod_depositor_comments
;
The following automatic conversions were performed:

'_refine_ls_weighting_scheme' value 'calc
w=1/[\s^2^(Fo^2^)+(0.1066P)^2^+1.1454P] where P=(Fo^2^+2Fc^2^)/3' was
changed to 'calc'. New tag '_refine_ls_weighting_details' was
created. The value of the new tag was set to
'w=1/[\s^2^(Fo^2^)+(0.1066P)^2^+1.1454P] where P=(Fo^2^+2Fc^2^)/3'.

Automatic conversion script
Id: cif_fix_values 3143 2015-03-26 13:38:13Z robertas 
;
_cod_original_cell_volume 1632.1(3)
_cod_original_sg_symbol_H-M 'P -1       '
_cod_database_code 1504505

loop_
_symmetry_equiv_pos_as_xyz
'x, y, z'
'-x, -y, -z'

loop_
_atom_site_aniso_label
_atom_site_aniso_U_11
_atom_site_aniso_U_22
_atom_site_aniso_U_33
_atom_site_aniso_U_23
_atom_site_aniso_U_13
_atom_site_aniso_U_12
B1 0.018(2) 0.029(2) 0.0212(15) -0.0040(14) -0.0016(13) -0.006(2)
B2 0.021(2) 0.025(2) 0.0187(14) -0.0001(13) 0.0030(13) -0.005(2)
C1 0.032(2) 0.027(2) 0.0266(14) -0.0076(12) 0.0134(13) -0.0073(15)
C2 0.030(2) 0.0246(15) 0.0273(14) -0.0102(12) 0.0092(12) -0.0095(14)
C3 0.025(2) 0.052(2) 0.043(2) -0.010(2) -0.0021(14) -0.001(2)
C4 0.057(2) 0.024(2) 0.046(2) -0.0091(14) 0.022(2) -0.014(2)
C5 0.036(2) 0.062(2) 0.032(2) -0.013(2) 0.0006(14) -0.020(2)
C6 0.051(2) 0.041(2) 0.0261(14) -0.0047(13) 0.0102(14) -0.026(2)
C7 0.025(2) 0.026(2) 0.0253(14) -0.0013(13) -0.0021(13) -0.0083(14)
C8 0.026(2) 0.042(2) 0.0305(15) -0.0147(14) 0.0108(13) -0.011(2)
C9 0.032(2) 0.033(2) 0.0291(15) -0.0148(13) 0.0078(13) -0.008(2)
C10 0.028(2) 0.050(2) 0.045(2) -0.016(2) 0.0090(14) -0.014(2)
C11 0.065(2) 0.028(2) 0.044(2) 0.0032(14) 0.010(2) -0.009(2)
C12 0.054(2) 0.036(2) 0.031(2) -0.0023(14) 0.0136(15) -0.013(2)
C13 0.047(2) 0.062(2) 0.037(2) -0.022(2) 0.008(2) -0.032(2)
C14 0.023(2) 0.025(2) 0.0237(13) -0.0005(12) -0.0015(13) -0.0059(13)
O1 0.0441(13) 0.0272(12) 0.0249(10) -0.0046(8) 0.0142(9) -0.0088(10)
O2 0.0415(13) 0.0229(10) 0.0247(10) -0.0064(8) 0.0091(9) -0.0074(10)
O3 0.0247(11) 0.0557(14) 0.0290(10) -0.0173(10) 0.0079(9) -0.0125(11)
O4 0.0230(12) 0.0430(13) 0.0285(10) -0.0184(9) 0.0022(9) -0.0046(10)
B3 0.016(2) 0.030(2) 0.0229(15) 0.0033(13) -0.0007(13) -0.005(2)
B4 0.028(2) 0.023(2) 0.025(2) -0.0027(13) -0.0045(14) -0.010(2)
C15 0.035(2) 0.031(2) 0.0273(14) 0.0134(13) -0.0148(13) -0.008(2)
C16 0.029(2) 0.026(2) 0.034(2) 0.0117(13) -0.0157(13) -0.0081(15)
C17 0.044(2) 0.084(3) 0.036(2) 0.021(2) 0.000(2) -0.020(2)
C18 0.056(2) 0.041(2) 0.041(2) 0.0047(15) -0.021(2) -0.017(2)
C19 0.053(2) 0.036(2) 0.069(2) 0.018(2) -0.025(2) -0.020(2)
C20 0.031(2) 0.046(2) 0.044(2) 0.009(2) -0.0038(15) -0.004(2)
C21 0.027(2) 0.025(2) 0.0225(13) 0.0002(12) -0.0011(13) -0.0058(14)
C22 0.0224(15) 0.0192(15) 0.0261(14) 0.0081(11) -0.0056(12) -0.0044(13)
C23 0.025(2) 0.028(2) 0.0215(13) 0.0060(12) -0.0070(12) -0.0077(14)
C24 0.041(2) 0.026(2) 0.033(2) -0.0031(13) -0.0036(14) -0.0076(15)
C25 0.022(2) 0.038(2) 0.051(2) 0.0107(15) -0.0102(14) -0.0083(15)
C26 0.039(2) 0.049(2) 0.0311(15) 0.0122(14) -0.0030(14) -0.022(2)
C27 0.049(2) 0.038(2) 0.031(2) -0.0054(14) -0.0082(15) -0.015(2)
C28 0.026(2) 0.025(2) 0.0250(14) -0.0030(13) 0.0032(13) -0.0051(14)
O5 0.0435(13) 0.0254(11) 0.0290(10) 0.0045(9) -0.0128(9) -0.0038(10)
O6 0.0384(13) 0.0265(11) 0.0353(10) 0.0064(9) -0.0196(9) -0.0082(10)
O7 0.0233(11) 0.0278(11) 0.0247(9) 0.0075(8) -0.0017(8) -0.0024(9)
O8 0.0207(10) 0.0327(11) 0.0216(9) 0.0057(8) -0.0038(8) -0.0031(9)

loop_
_atom_site_label
_atom_site_type_symbol
_atom_site_fract_x
_atom_site_fract_y
_atom_site_fract_z
_atom_site_U_iso_or_equiv
_atom_site_thermal_displace_type
_atom_site_occupancy
_atom_site_calc_flag
_atom_site_refinement_flags
B1 B 0.1315(3) 1.1010(3) 1.0003(2) 0.0245(7) Uani 1 d .
B2 B 0.3694(3) 0.8608(3) 0.7555(2) 0.0241(7) Uani 1 d .
C1 C -0.0131(3) 1.2723(3) 1.0796(2) 0.0314(7) Uani 1 d .
C2 C 0.0480(3) 1.1692(3) 1.1632(2) 0.0284(7) Uani 1 d .
C3 C -0.1409(3) 1.2901(3) 1.0437(2) 0.0461(9) Uani 1 d .
H3A H -0.1352(3) 1.2120(3) 1.0261(2) 0.069 Uiso 1 calc R
H3B H -0.1663(3) 1.3435(3) 0.9820(2) 0.069 Uiso 1 calc R
H3C H -0.2016(3) 1.3259(3) 1.1005(2) 0.069 Uiso 1 calc R
C4 C -0.0190(3) 1.3949(3) 1.1081(2) 0.0445(9) Uani 1 d .
H4A H 0.0623(3) 1.3818(3) 1.1304(2) 0.067 Uiso 1 calc R
H4B H -0.0792(3) 1.4313(3) 1.1651(2) 0.067 Uiso 1 calc R
H4C H -0.0438(3) 1.4488(3) 1.0466(2) 0.067 Uiso 1 calc R
C5 C 0.1496(3) 1.1784(3) 1.2270(2) 0.0441(9) Uani 1 d .
H5A H 0.2067(3) 1.1907(3) 1.1789(2) 0.066 Uiso 1 calc R
H5B H 0.1947(3) 1.1039(3) 1.2676(2) 0.066 Uiso 1 calc R
H5C H 0.1114(3) 1.2464(3) 1.2747(2) 0.066 Uiso 1 calc R
C6 C -0.0432(3) 1.1497(3) 1.2380(2) 0.0372(8) Uani 1 d .
H6A H -0.1069(3) 1.1441(3) 1.1970(2) 0.056 Uiso 1 calc R
H6B H -0.0819(3) 1.2176(3) 1.2858(2) 0.056 Uiso 1 calc R
H6C H 0.0014(3) 1.0751(3) 1.2787(2) 0.056 Uiso 1 calc R
C7 C 0.2174(3) 1.0139(3) 0.9120(2) 0.0270(7) Uani 1 d .
C8 C 0.4341(3) 0.7757(3) 0.5942(2) 0.0347(8) Uani 1 d .
C9 C 0.5386(3) 0.7118(3) 0.6744(2) 0.0341(8) Uani 1 d .
C10 C 0.6679(3) 0.6964(3) 0.6392(2) 0.0422(8) Uani 1 d .
H10A H 0.7271(3) 0.6553(3) 0.6949(2) 0.063 Uiso 1 calc R
H10B H 0.6633(3) 0.7756(3) 0.6250(2) 0.063 Uiso 1 calc R
H10C H 0.6948(3) 0.6484(3) 0.5755(2) 0.063 Uiso 1 calc R
C11 C 0.5469(4) 0.5891(3) 0.7160(2) 0.0505(10) Uani 1 d .
H11A H 0.6139(4) 0.5522(3) 0.7662(2) 0.076 Uiso 1 calc R
H11B H 0.5631(4) 0.5349(3) 0.6571(2) 0.076 Uiso 1 calc R
H11C H 0.4689(4) 0.6036(3) 0.7506(2) 0.076 Uiso 1 calc R
C12 C 0.4533(3) 0.8705(3) 0.5242(2) 0.0437(9) Uani 1 d .
H12A H 0.3853(3) 0.9083(3) 0.4750(2) 0.066 Uiso 1 calc R
H12B H 0.5314(3) 0.8303(3) 0.4851(2) 0.066 Uiso 1 calc R
H12C H 0.4552(3) 0.9321(3) 0.5687(2) 0.066 Uiso 1 calc R
C13 C 0.4056(3) 0.6917(3) 0.5246(2) 0.0459(9) Uani 1 d .
H13A H 0.3386(3) 0.7406(3) 0.4770(2) 0.069 Uiso 1 calc R
H13B H 0.3807(3) 0.6415(3) 0.5692(2) 0.069 Uiso 1 calc R
H13C H 0.4794(3) 0.6402(3) 0.4837(2) 0.069 Uiso 1 calc R
C14 C 0.2834(3) 0.9479(3) 0.8437(2) 0.0260(7) Uani 1 d .
O1 O 0.0735(2) 1.2243(2) 0.98651(13) 0.0352(6) Uani 1 d .
O2 O 0.1121(2) 1.0598(2) 1.09596(13) 0.0327(5) Uani 1 d .
O3 O 0.3235(2) 0.8446(2) 0.66309(14) 0.0386(6) Uani 1 d .
O4 O 0.4943(2) 0.7972(2) 0.76499(14) 0.0353(6) Uani 1 d .
B3 B 0.3488(3) 0.3832(3) 0.7480(2) 0.0252(7) Uani 1 d .
B4 B 0.1117(3) 0.6218(3) 0.5035(2) 0.0258(7) Uani 1 d .
C15 C 0.4433(3) 0.3136(3) 0.9068(2) 0.0338(8) Uani 1 d .
C16 C 0.4973(3) 0.2101(3) 0.8249(2) 0.0313(7) Uani 1 d .
C17 C 0.3462(3) 0.3066(4) 0.9831(2) 0.0591(12) Uani 1 d .
H17A H 0.2852(3) 0.2950(4) 0.9433(2) 0.089 Uiso 1 calc R
H17B H 0.3050(3) 0.3816(4) 1.0222(2) 0.089 Uiso 1 calc R
H17C H 0.3870(3) 0.2388(4) 1.0321(2) 0.089 Uiso 1 calc R
C18 C 0.5413(3) 0.3320(3) 0.9687(2) 0.0475(9) Uani 1 d .
H18A H 0.6022(3) 0.3363(3) 0.9196(2) 0.071 Uiso 1 calc R
H18B H 0.5827(3) 0.2643(3) 1.0177(2) 0.071 Uiso 1 calc R
H18C H 0.5007(3) 0.4070(3) 1.0078(2) 0.071 Uiso 1 calc R
C19 C 0.5047(3) 0.0891(3) 0.8618(3) 0.0527(10) Uani 1 d .
H19A H 0.4249(3) 0.1024(3) 0.8919(3) 0.079 Uiso 1 calc R
H19B H 0.5683(3) 0.0524(3) 0.9149(3) 0.079 Uiso 1 calc R
H19C H 0.5255(3) 0.0353(3) 0.8020(3) 0.079 Uiso 1 calc R
C20 C 0.6234(3) 0.1904(3) 0.7769(2) 0.0456(9) Uani 1 d .
H20A H 0.6178(3) 0.2679(3) 0.7536(2) 0.068 Uiso 1 calc R
H20B H 0.6445(3) 0.1369(3) 0.7169(2) 0.068 Uiso 1 calc R
H20C H 0.6873(3) 0.1539(3) 0.8298(2) 0.068 Uiso 1 calc R
C21 C 0.2624(3) 0.4706(2) 0.6608(2) 0.0272(7) Uani 1 d .
C22 C -0.0564(3) 0.7751(2) 0.4229(2) 0.0246(6) Uani 1 d .
C23 C 0.0508(3) 0.7076(3) 0.3396(2) 0.0266(7) Uani 1 d .
C24 C -0.0620(3) 0.8947(3) 0.4603(2) 0.0360(8) Uani 1 d .
H24A H 0.0206(3) 0.8806(3) 0.4798(2) 0.054 Uiso 1 calc R
H24B H -0.1178(3) 0.9238(3) 0.5211(2) 0.054 Uiso 1 calc R
H24C H -0.0922(3) 0.9549(3) 0.4035(2) 0.054 Uiso 1 calc R
C25 C -0.1848(3) 0.7933(3) 0.3914(2) 0.0391(8) Uani 1 d .
H25A H -0.1787(3) 0.7167(3) 0.3682(2) 0.059 Uiso 1 calc R
H25B H -0.2159(3) 0.8529(3) 0.3342(2) 0.059 Uiso 1 calc R
H25C H -0.2415(3) 0.8218(3) 0.4518(2) 0.059 Uiso 1 calc R
C26 C 0.0823(3) 0.7908(3) 0.2678(2) 0.0387(8) Uani 1 d .
H26A H 0.0949(3) 0.8479(3) 0.3105(2) 0.058 Uiso 1 calc R
H26B H 0.0144(3) 0.8350(3) 0.2197(2) 0.058 Uiso 1 calc R
H26C H 0.1578(3) 0.7423(3) 0.2274(2) 0.058 Uiso 1 calc R
C27 C 0.0303(3) 0.6156(3) 0.2742(2) 0.0409(8) Uani 1 d .
H27A H 0.0104(3) 0.5637(3) 0.3214(2) 0.061 Uiso 1 calc R
H27B H 0.1054(3) 0.5663(3) 0.2339(2) 0.061 Uiso 1 calc R
H27C H -0.0379(3) 0.6589(3) 0.2262(2) 0.061 Uiso 1 calc R
C28 C 0.1955(3) 0.5374(3) 0.5926(2) 0.0279(7) Uani 1 d .
O5 O 0.3759(2) 0.4233(2) 0.83844(14) 0.0372(6) Uani 1 d .
O6 O 0.4060(2) 0.2597(2) 0.73794(14) 0.0358(5) Uani 1 d .
O7 O -0.0145(2) 0.6893(2) 0.51580(13) 0.0291(5) Uani 1 d .
O8 O 0.1593(2) 0.6357(2) 0.40743(13) 0.0287(5) Uani 1 d .

loop_
_atom_type_symbol
_atom_type_description
_atom_type_scat_dispersion_real
_atom_type_scat_dispersion_imag
_atom_type_scat_source
C C 0.0033 0.0016 'International Tables Vol C Tables 4.2.6.8 and 6.1.1.4'
H H 0.0000 0.0000 'International Tables Vol C Tables 4.2.6.8 and 6.1.1.4'
B B 0.0013 0.0007 'International Tables Vol C Tables 4.2.6.8 and 6.1.1.4'
O O 0.0106 0.0060 'International Tables Vol C Tables 4.2.6.8 and 6.1.1.4'

loop_
_geom_angle_atom_site_label_1
_geom_angle_atom_site_label_2
_geom_angle_atom_site_label_3
_geom_angle
O2 B1 O1 115.5(2)
O2 B1 C7 122.6(3)
O1 B1 C7 121.9(2)
O4 B2 O3 115.2(2)
O4 B2 C14 122.5(2)
O3 B2 C14 122.3(2)
O1 C1 C3 106.5(2)
O1 C1 C4 107.5(3)
C3 C1 C4 110.7(3)
O1 C1 C2 102.4(2)
C3 C1 C2 113.5(3)
C4 C1 C2 115.3(2)
O2 C2 C6 108.2(2)
O2 C2 C5 106.6(2)
C6 C2 C5 110.2(2)
O2 C2 C1 102.1(2)
C6 C2 C1 115.1(2)
C5 C2 C1 113.8(3)
C14 C7 B1 179.4(3)
O3 C8 C9 102.8(2)
O3 C8 C13 108.0(3)
C9 C8 C13 115.9(3)
O3 C8 C12 106.9(2)
C9 C8 C12 112.4(3)
C13 C8 C12 110.1(2)
O4 C9 C8 102.2(2)
O4 C9 C10 107.9(3)
C8 C9 C10 115.8(3)
O4 C9 C11 106.9(2)
C8 C9 C11 112.4(3)
C10 C9 C11 110.9(3)
C7 C14 B2 179.4(3)
B1 O1 C1 105.3(2)
B1 O2 C2 105.9(2)
B2 O3 C8 105.4(2)
B2 O4 C9 105.8(2)
O5 B3 O6 114.7(2)
O5 B3 C21 123.1(3)
O6 B3 C21 122.1(3)
O7 B4 O8 115.2(2)
O7 B4 C28 122.5(3)
O8 B4 C28 122.3(3)
O5 C15 C17 106.6(2)
O5 C15 C18 107.7(3)
C17 C15 C18 110.3(3)
O5 C15 C16 102.3(2)
C17 C15 C16 114.1(3)
C18 C15 C16 115.0(2)
O6 C16 C19 108.3(3)
O6 C16 C20 106.3(2)
C19 C16 C20 110.1(3)
O6 C16 C15 102.4(2)
C19 C16 C15 115.8(2)
C20 C16 C15 113.2(3)
C28 C21 B3 179.4(3)
O7 C22 C25 108.3(2)
O7 C22 C24 106.1(2)
C25 C22 C24 111.2(2)
O7 C22 C23 102.0(2)
C25 C22 C23 115.1(2)
C24 C22 C23 113.1(3)
O8 C23 C26 108.3(2)
O8 C23 C27 106.5(2)
C26 C23 C27 110.8(2)
O8 C23 C22 102.6(2)
C26 C23 C22 114.8(2)
C27 C23 C22 113.1(3)
C21 C28 B4 178.9(3)
B3 O5 C15 106.1(2)
B3 O6 C16 106.1(2)
B4 O7 C22 105.9(2)
B4 O8 C23 106.2(2)

loop_
_geom_bond_atom_site_label_1
_geom_bond_atom_site_label_2
_geom_bond_distance
B1 O2 1.344(4)
B1 O1 1.351(4)
B1 C7 1.553(4)
B2 O4 1.339(4)
B2 O3 1.352(4)
B2 C14 1.553(4)
C1 O1 1.479(3)
C1 C3 1.522(4)
C1 C4 1.524(4)
C1 C2 1.534(4)
C2 O2 1.476(3)
C2 C6 1.517(4)
C2 C5 1.521(4)
C7 C14 1.192(3)
C8 O3 1.469(3)
C8 C9 1.520(4)
C8 C13 1.526(4)
C8 C12 1.534(4)
C9 O4 1.478(3)
C9 C10 1.526(4)
C9 C11 1.540(5)
B3 O5 1.351(4)
B3 O6 1.353(4)
B3 C21 1.546(4)
B4 O7 1.355(4)
B4 O8 1.356(4)
B4 C28 1.539(4)
C15 O5 1.474(3)
C15 C17 1.516(5)
C15 C18 1.528(5)
C15 C16 1.535(4)
C16 O6 1.473(3)
C16 C19 1.507(4)
C16 C20 1.525(5)
C21 C28 1.199(3)
C22 O7 1.480(3)
C22 C25 1.512(4)
C22 C24 1.522(4)
C22 C23 1.555(4)
C23 O8 1.467(3)
C23 C26 1.510(4)
C23 C27 1.522(4)
